data_2108355
loop_
_publ_author_name
'Riel, Asia Marie S.'
'Jeannin, Olivier'
'Berryman, Orion B.'
'Fourmigu\'e, Marc'

_publ_section_title
;
 Co-crystals of an organic triselenocyanate with ditopic Lewis bases:
 recurrent chalcogen bond interactions motifs
;
_journal_coeditor_code AW5020SUP1
_journal_issue 1
_journal_name_full 'Acta Crystallographica Section B'
_journal_page_first 34
_journal_page_last 38
_journal_paper_doi 10.1107/S2052520618017778
_journal_volume 75
_journal_year 2019
_chemical_formula_moiety '2(C15 H15 N3 Se3), C6 H4 N2 O4'
_chemical_formula_sum 'C36 H34 N8 O4 Se6'
_chemical_formula_weight 1116.46
_space_group_IT_number 2
_symmetry_cell_setting triclinic
_symmetry_Int_Tables_number 2
_symmetry_space_group_name_Hall '-P 1'
_symmetry_space_group_name_H-M 'P -1'
_atom_sites_solution_hydrogens geom
_audit_conform_dict_location ftp://ftp.iucr.org/pub/cif_core.dic
_audit_conform_dict_name cif_core.dic
_audit_conform_dict_version 2.4.3
_audit_creation_date 2017-12-08T15:00:36-00:00
_audit_creation_method 'WinGX routine CIF_UPDATE'
_cell_angle_alpha 75.891(8)
_cell_angle_beta 82.213(9)
_cell_angle_gamma 61.753(8)
_cell_formula_units_Z 1
_cell_length_a 10.187(3)
_cell_length_b 10.415(2)
_cell_length_c 11.232(3)
_cell_measurement_reflns_used 4815
_cell_measurement_temperature 296(2)
_cell_measurement_theta_max 24.53
_cell_measurement_theta_min 2.67
_cell_measurement_wavelength 0.71073
_cell_volume 1017.8(5)
_computing_cell_refinement 'Bruker APEX2 (Bruker, 2014)'
_computing_data_collection 'Bruker APEX2 (Bruker, 2014)'
_computing_data_reduction 'Bruker APEX2 (Bruker, 2014)'
_computing_molecular_graphics 'Ortep for Windows (Farrugia, 2012)'
_computing_publication_material 'WinGX publication routines (Farrugia, 2012)'
_computing_structure_refinement 'SHELXL-2014/7 (Sheldrick, 2014)'
_computing_structure_solution 'SIR-92 (Altomare et al., 1994)'
_diffrn_ambient_temperature 296(2)
_diffrn_detector 'CCD plate'
_diffrn_measured_fraction_theta_full 0.998
_diffrn_measured_fraction_theta_max 0.995
_diffrn_measurement_device_type 'APEXII, Bruker-AXS'
_diffrn_measurement_method 'CCD rotation images, thick slices'
_diffrn_orient_matrix_UB_11 0.006131
_diffrn_orient_matrix_UB_12 -0.004212
_diffrn_orient_matrix_UB_13 -0.088693
_diffrn_orient_matrix_UB_21 0.111218
_diffrn_orient_matrix_UB_22 -0.05468
_diffrn_orient_matrix_UB_23 0.003636
_diffrn_orient_matrix_UB_31 -0.004322
_diffrn_orient_matrix_UB_32 -0.096939
_diffrn_orient_matrix_UB_33 0.023519
_diffrn_radiation_monochromator graphite
_diffrn_radiation_probe x-ray
_diffrn_radiation_source 'fine-focus sealed tube'
_diffrn_radiation_type MoK\a
_diffrn_radiation_wavelength 0.71073
_diffrn_reflns_av_R_equivalents 0.0497
_diffrn_reflns_av_unetI/netI 0.0635
_diffrn_reflns_Laue_measured_fraction_full 0.998
_diffrn_reflns_Laue_measured_fraction_max 0.995
_diffrn_reflns_limit_h_max 13
_diffrn_reflns_limit_h_min -12
_diffrn_reflns_limit_k_max 13
_diffrn_reflns_limit_k_min -9
_diffrn_reflns_limit_l_max 14
_diffrn_reflns_limit_l_min -14
_diffrn_reflns_number 16919
_diffrn_reflns_point_group_measured_fraction_full 0.998
_diffrn_reflns_point_group_measured_fraction_max 0.995
_diffrn_reflns_theta_full 25.242
_diffrn_reflns_theta_max 27.509
_diffrn_reflns_theta_min 3.224
_diffrn_standards_number 0
_exptl_absorpt_coefficient_mu 5.441
_exptl_absorpt_correction_T_max 0.947
_exptl_absorpt_correction_T_min 0.822
_exptl_absorpt_correction_type multi-scan
_exptl_absorpt_process_details
;
  [Sheldrick, G.M. (2014). SADABS Bruker AXS Inc., Madison, Wisconsin, USA]
;
_exptl_crystal_colour colorless
_exptl_crystal_density_diffrn 1.821
_exptl_crystal_density_method 'not measured'
_exptl_crystal_description needle
_exptl_crystal_F_000 542
_exptl_crystal_size_max 0.31
_exptl_crystal_size_mid 0.03
_exptl_crystal_size_min 0.01
_refine_diff_density_max 1.104
_refine_diff_density_min -0.474
_refine_diff_density_rms 0.093
_refine_ls_extinction_method none
_refine_ls_goodness_of_fit_ref 0.973
_refine_ls_hydrogen_treatment constr
_refine_ls_matrix_type full
_refine_ls_number_constraints 0
_refine_ls_number_parameters 247
_refine_ls_number_reflns 4665
_refine_ls_number_restraints 0
_refine_ls_restrained_S_all 0.973
_refine_ls_R_factor_all 0.0913
_refine_ls_R_factor_gt 0.0419
_refine_ls_shift/su_max 0
_refine_ls_shift/su_mean 0
_refine_ls_structure_factor_coef Fsqd
_refine_ls_weighting_details 'w=1/[\s^2^(Fo^2^)+(0.0466P)^2^+0.8073P] where P=(Fo^2^+2Fc^2^)/3'
_refine_ls_weighting_scheme calc
_refine_ls_wR_factor_gt 0.089
_refine_ls_wR_factor_ref 0.1061
_reflns_Friedel_coverage 0
_reflns_number_gt 2903
_reflns_number_total 4665
_reflns_threshold_expression 'I > 2\s(I)'
_cod_data_source_file aw5020sup1.cif
_cod_data_source_block pDNB
_cod_depositor_comments
;
Adding full bibliography for 2108353--2108355.cif.

2019-10-27
Z value and formula fixed to values more according to usual
chemical conventions.                 miguel
;
_cod_original_formula_sum 'C18 H17 N4 O2 Se3'
_cod_original_formula_weight 558.23
_cod_original_formula_moiety 'C15 H15 N3 Se3, 0.5(C6 H4 N2 O4)'
_cod_original_formula_units_Z 2
_cod_database_code 2108355

loop_
_symmetry_equiv_pos_as_xyz
'x, y, z'
'-x, -y, -z'

loop_
_atom_site_label
_atom_site_type_symbol
_atom_site_fract_x
_atom_site_fract_y
_atom_site_fract_z
_atom_site_U_iso_or_equiv
_atom_site_adp_type
_atom_site_occupancy
_atom_site_site_symmetry_order
_atom_site_calc_flag
_atom_site_refinement_flags_posn
_atom_site_refinement_flags_adp
C1 C 0.7626(4) 0.3551(4) 0.6373(3) 0.0294(9) Uani 1 1 d . .
C2 C 0.8745(4) 0.2905(4) 0.5518(3) 0.0318(9) Uani 1 1 d . .
C3 C 0.8465(4) 0.2250(4) 0.4688(3) 0.0298(9) Uani 1 1 d . .
C4 C 0.7094(5) 0.2235(4) 0.4722(3) 0.0315(9) Uani 1 1 d . .
C5 C 0.5986(4) 0.2900(4) 0.5582(4) 0.0315(9) Uani 1 1 d . .
C6 C 0.6261(4) 0.3537(4) 0.6419(3) 0.0313(9) Uani 1 1 d . .
C7 C 0.7900(5) 0.4315(5) 0.7228(4) 0.0386(10) Uani 1 1 d . .
H7A H 0.7007 0.5242 0.7272 0.046 Uiso 1 1 calc R U
H7B H 0.8694 0.4565 0.6876 0.046 Uiso 1 1 calc R U
C8 C 1.0239(5) 0.2899(5) 0.5492(4) 0.0473(11) Uani 1 1 d . .
H8A H 1.0111 0.3748 0.578 0.071 Uiso 1 1 calc R U
H8B H 1.0638 0.2944 0.4666 0.071 Uiso 1 1 calc R U
H8C H 1.0914 0.2004 0.6013 0.071 Uiso 1 1 calc R U
C9 C 0.9653(5) 0.1547(5) 0.3778(4) 0.0401(10) Uani 1 1 d . .
H9A H 0.9724 0.0585 0.3778 0.048 Uiso 1 1 calc R U
H9B H 1.06 0.1375 0.4044 0.048 Uiso 1 1 calc R U
C10 C 0.6805(5) 0.1521(5) 0.3825(4) 0.0472(12) Uani 1 1 d . .
H10A H 0.6227 0.2281 0.316 0.071 Uiso 1 1 calc R U
H10B H 0.6268 0.0985 0.424 0.071 Uiso 1 1 calc R U
H10C H 0.7738 0.0846 0.3509 0.071 Uiso 1 1 calc R U
C11 C 0.4483(5) 0.2965(5) 0.5572(4) 0.0396(10) Uani 1 1 d . .
H11A H 0.4371 0.281 0.4782 0.048 Uiso 1 1 calc R U
H11B H 0.3726 0.396 0.5642 0.048 Uiso 1 1 calc R U
C12 C 0.5088(5) 0.4197(5) 0.7361(4) 0.0440(11) Uani 1 1 d . .
H12A H 0.4439 0.5221 0.7023 0.066 Uiso 1 1 calc R U
H12B H 0.5555 0.4138 0.8073 0.066 Uiso 1 1 calc R U
H12C H 0.4518 0.3654 0.759 0.066 Uiso 1 1 calc R U
C13 C 0.9562(8) 0.1316(6) 0.8556(5) 0.0750(18) Uani 1 1 d . .
C14 C 0.8938(5) 0.4509(6) 0.2443(4) 0.0458(11) Uani 1 1 d . .
C15 C 0.5742(6) -0.0177(6) 0.6603(4) 0.0446(11) Uani 1 1 d . .
C16 C 0.4477(7) 0.1332(6) 0.0274(4) 0.0576(14) Uani 1 1 d . .
C17 C 0.5966(7) 0.0544(6) 0.0116(5) 0.0680(16) Uani 1 1 d . .
H17 H 0.661 0.0919 0.0193 0.082 Uiso 1 1 calc R U
C18 C 0.3507(7) 0.0832(6) 0.0164(5) 0.0648(15) Uani 1 1 d . .
H18 H 0.2489 0.1413 0.0276 0.078 Uiso 1 1 calc R U
N11 N 1.0246(10) 0.0148(6) 0.8390(5) 0.141(3) Uani 1 1 d . .
N2 N 0.8630(5) 0.5639(5) 0.2635(4) 0.0625(12) Uani 1 1 d . .
N3 N 0.6727(5) -0.1317(6) 0.6509(4) 0.0696(13) Uani 1 1 d . .
N4 N 0.3869(8) 0.2844(6) 0.0585(4) 0.0791(16) Uani 1 1 d . .
O1 O 0.2556(7) 0.3623(5) 0.0522(5) 0.1136(19) Uani 1 1 d . .
O2 O 0.4768(7) 0.3155(5) 0.0890(5) 0.1110(18) Uani 1 1 d . .
Se1 Se 0.84403(7) 0.31350(6) 0.89203(4) 0.05981(18) Uani 1 1 d . .
Se2 Se 0.93243(6) 0.27375(5) 0.20684(4) 0.05169(17) Uani 1 1 d . .
Se3 Se 0.40943(5) 0.15159(5) 0.68743(4) 0.04589(15) Uani 1 1 d . .

loop_
_atom_site_aniso_label
_atom_site_aniso_U_11
_atom_site_aniso_U_22
_atom_site_aniso_U_33
_atom_site_aniso_U_23
_atom_site_aniso_U_13
_atom_site_aniso_U_12
C1 0.035(2) 0.029(2) 0.023(2) -0.0053(16) -0.0053(17) -0.0131(18)
C2 0.033(2) 0.033(2) 0.029(2) -0.0028(17) -0.0061(18) -0.0160(19)
C3 0.032(2) 0.027(2) 0.025(2) -0.0042(16) -0.0022(17) -0.0088(18)
C4 0.041(2) 0.028(2) 0.027(2) -0.0008(17) -0.0101(18) -0.0168(19)
C5 0.035(2) 0.029(2) 0.030(2) -0.0030(17) -0.0025(18) -0.0149(18)
C6 0.034(2) 0.029(2) 0.027(2) -0.0027(17) -0.0018(17) -0.0112(18)
C7 0.049(3) 0.041(2) 0.029(2) -0.0076(19) -0.0018(19) -0.022(2)
C8 0.035(3) 0.062(3) 0.050(3) -0.020(2) 0.001(2) -0.023(2)
C9 0.042(3) 0.039(2) 0.032(2) -0.0120(19) -0.0008(19) -0.012(2)
C10 0.057(3) 0.051(3) 0.046(3) -0.021(2) 0.001(2) -0.030(2)
C11 0.044(3) 0.042(2) 0.033(2) -0.0019(19) -0.0069(19) -0.021(2)
C12 0.040(3) 0.048(3) 0.047(3) -0.021(2) 0.007(2) -0.018(2)
C13 0.124(5) 0.051(3) 0.032(3) -0.007(2) -0.012(3) -0.025(4)
C14 0.042(3) 0.055(3) 0.044(3) -0.009(2) 0.001(2) -0.026(2)
C15 0.042(3) 0.053(3) 0.043(3) -0.007(2) 0.002(2) -0.028(3)
C16 0.089(4) 0.051(3) 0.036(3) -0.014(2) 0.011(3) -0.036(3)
C17 0.090(5) 0.075(4) 0.052(3) -0.017(3) 0.009(3) -0.050(4)
C18 0.073(4) 0.059(3) 0.050(3) -0.022(3) 0.012(3) -0.019(3)
N11 0.258(9) 0.049(3) 0.056(4) -0.017(3) -0.014(4) -0.017(4)
N2 0.059(3) 0.058(3) 0.079(3) -0.019(2) -0.002(2) -0.031(2)
N3 0.059(3) 0.072(3) 0.070(3) -0.014(3) 0.012(2) -0.028(3)
N4 0.122(5) 0.057(3) 0.050(3) -0.019(3) 0.015(3) -0.035(4)
O1 0.133(5) 0.060(3) 0.114(4) -0.035(3) 0.003(4) -0.010(3)
O2 0.166(5) 0.094(4) 0.107(4) -0.055(3) 0.020(4) -0.077(4)
Se1 0.0785(4) 0.0578(3) 0.0344(3) -0.0182(2) -0.0103(2) -0.0178(3)
Se2 0.0685(4) 0.0520(3) 0.0304(3) -0.0151(2) 0.0065(2) -0.0231(3)
Se3 0.0452(3) 0.0480(3) 0.0469(3) -0.0079(2) 0.0043(2) -0.0255(2)

loop_
_atom_type_symbol
_atom_type_description
_atom_type_scat_dispersion_real
_atom_type_scat_dispersion_imag
_atom_type_scat_source
C C 0.0033 0.0016 'International Tables Vol C Tables 4.2.6.8 and 6.1.1.4'
H H 0 0 'International Tables Vol C Tables 4.2.6.8 and 6.1.1.4'
N N 0.0061 0.0033 'International Tables Vol C Tables 4.2.6.8 and 6.1.1.4'
O O 0.0106 0.006 'International Tables Vol C Tables 4.2.6.8 and 6.1.1.4'
Se Se -0.0929 2.2259 'International Tables Vol C Tables 4.2.6.8 and 6.1.1.4'

loop_
_geom_angle_atom_site_label_1
_geom_angle_atom_site_label_2
_geom_angle_atom_site_label_3
_geom_angle
_geom_angle_site_symmetry_1
_geom_angle_site_symmetry_3
C6 C1 C2 121.0(3) . .
C6 C1 C7 119.8(4) . .
C2 C1 C7 119.1(4) . .
C1 C2 C3 119.0(4) . .
C1 C2 C8 120.6(4) . .
C3 C2 C8 120.4(4) . .
C4 C3 C2 120.5(3) . .
C4 C3 C9 120.0(4) . .
C2 C3 C9 119.6(4) . .
C3 C4 C5 119.4(3) . .
C3 C4 C10 120.0(4) . .
C5 C4 C10 120.5(4) . .
C6 C5 C4 120.5(4) . .
C6 C5 C11 120.0(4) . .
C4 C5 C11 119.6(4) . .
C1 C6 C5 119.5(4) . .
C1 C6 C12 120.5(4) . .
C5 C6 C12 119.9(4) . .
C1 C7 Se1 115.1(3) . .
C1 C7 H7A 108.5 . .
Se1 C7 H7A 108.5 . .
C1 C7 H7B 108.5 . .
Se1 C7 H7B 108.5 . .
H7A C7 H7B 107.5 . .
C2 C8 H8A 109.5 . .
C2 C8 H8B 109.5 . .
H8A C8 H8B 109.5 . .
C2 C8 H8C 109.5 . .
H8A C8 H8C 109.5 . .
H8B C8 H8C 109.5 . .
C3 C9 Se2 114.7(3) . .
C3 C9 H9A 108.6 . .
Se2 C9 H9A 108.6 . .
C3 C9 H9B 108.6 . .
Se2 C9 H9B 108.6 . .
H9A C9 H9B 107.6 . .
C4 C10 H10A 109.5 . .
C4 C10 H10B 109.5 . .
H10A C10 H10B 109.5 . .
C4 C10 H10C 109.5 . .
H10A C10 H10C 109.5 . .
H10B C10 H10C 109.5 . .
C5 C11 Se3 115.8(3) . .
C5 C11 H11A 108.3 . .
Se3 C11 H11A 108.3 . .
C5 C11 H11B 108.3 . .
Se3 C11 H11B 108.3 . .
H11A C11 H11B 107.4 . .
C6 C12 H12A 109.5 . .
C6 C12 H12B 109.5 . .
H12A C12 H12B 109.5 . .
C6 C12 H12C 109.5 . .
H12A C12 H12C 109.5 . .
H12B C12 H12C 109.5 . .
N11 C13 Se1 176.3(6) . .
N2 C14 Se2 176.1(5) . .
N3 C15 Se3 173.8(4) . .
C18 C16 C17 123.1(5) . .
C18 C16 N4 118.3(6) . .
C17 C16 N4 118.6(6) . .
C16 C17 C18 117.5(5) . 2_655
C16 C17 H17 121.3 . .
C18 C17 H17 121.3 2_655 .
C16 C18 C17 119.4(5) . 2_655
C16 C18 H18 120.3 . .
C17 C18 H18 120.3 2_655 .
O1 N4 O2 125.8(6) . .
O1 N4 C16 117.5(7) . .
O2 N4 C16 116.7(6) . .
C13 Se1 C7 98.5(2) . .
C14 Se2 C9 96.84(19) . .
C15 Se3 C11 98.19(19) . .

loop_
_geom_bond_atom_site_label_1
_geom_bond_atom_site_label_2
_geom_bond_distance
_geom_bond_site_symmetry_2
C1 C6 1.391(5) .
C1 C2 1.402(5) .
C1 C7 1.513(5) .
C2 C3 1.408(5) .
C2 C8 1.516(6) .
C3 C4 1.400(6) .
C3 C9 1.495(5) .
C4 C5 1.406(5) .
C4 C10 1.518(5) .
C5 C6 1.399(5) .
C5 C11 1.501(6) .
C6 C12 1.502(5) .
C7 Se1 1.983(4) .
C7 H7A 0.97 .
C7 H7B 0.97 .
C8 H8A 0.96 .
C8 H8B 0.96 .
C8 H8C 0.96 .
C9 Se2 1.989(4) .
C9 H9A 0.97 .
C9 H9B 0.97 .
C10 H10A 0.96 .
C10 H10B 0.96 .
C10 H10C 0.96 .
C11 Se3 1.977(4) .
C11 H11A 0.97 .
C11 H11B 0.97 .
C12 H12A 0.96 .
C12 H12B 0.96 .
C12 H12C 0.96 .
C13 N11 1.128(7) .
C13 Se1 1.807(6) .
C14 N2 1.133(6) .
C14 Se2 1.840(5) .
C15 N3 1.154(6) .
C15 Se3 1.828(5) .
C16 C18 1.347(8) .
C16 C17 1.352(8) .
C16 N4 1.507(7) .
C17 C18 1.374(7) 2_655
C17 H17 0.93 .
C18 C17 1.373(7) 2_655
C18 H18 0.93 .
N4 O1 1.193(7) .
N4 O2 1.217(7) .

loop_
_geom_torsion_atom_site_label_1
_geom_torsion_atom_site_label_2
_geom_torsion_atom_site_label_3
_geom_torsion_atom_site_label_4
_geom_torsion
_geom_torsion_site_symmetry_4
C6 C1 C2 C3 0.8(5) .
C7 C1 C2 C3 -177.3(3) .
C6 C1 C2 C8 -178.8(4) .
C7 C1 C2 C8 3.1(6) .
C1 C2 C3 C4 -0.4(5) .
C8 C2 C3 C4 179.1(4) .
C1 C2 C3 C9 -179.6(3) .
C8 C2 C3 C9 0.0(6) .
C2 C3 C4 C5 0.9(6) .
C9 C3 C4 C5 -180.0(3) .
C2 C3 C4 C10 -179.8(4) .
C9 C3 C4 C10 -0.7(6) .
C3 C4 C5 C6 -1.7(6) .
C10 C4 C5 C6 179.0(4) .
C3 C4 C5 C11 176.5(3) .
C10 C4 C5 C11 -2.9(6) .
C2 C1 C6 C5 -1.6(6) .
C7 C1 C6 C5 176.5(3) .
C2 C1 C6 C12 178.4(4) .
C7 C1 C6 C12 -3.6(6) .
C4 C5 C6 C1 2.0(6) .
C11 C5 C6 C1 -176.1(3) .
C4 C5 C6 C12 -177.9(4) .
C11 C5 C6 C12 3.9(6) .
C6 C1 C7 Se1 80.4(4) .
C2 C1 C7 Se1 -101.5(4) .
C4 C3 C9 Se2 76.3(4) .
C2 C3 C9 Se2 -104.6(4) .
C6 C5 C11 Se3 -78.3(4) .
C4 C5 C11 Se3 103.6(4) .
C18 C16 C17 C18 -0.3(9) 2_655
N4 C16 C17 C18 179.8(4) 2_655
C17 C16 C18 C17 0.3(9) 2_655
N4 C16 C18 C17 -179.8(4) 2_655
C18 C16 N4 O1 -12.0(8) .
C17 C16 N4 O1 167.9(6) .
C18 C16 N4 O2 167.4(5) .
C17 C16 N4 O2 -12.7(7) .
